data_2300213
loop_
_publ_author_name
'Stone, Kevin H.'
'Lapidus, Saul H.'
'Stephens, Peter W.'

_publ_section_title
;
 Implementation and use of robust refinement in powder diffraction in
 the presence of impurities
;
_journal_coeditor_code DB5058
_journal_issue 3
_journal_name_full 'Journal of Applied Crystallography'
_journal_page_first 385
_journal_page_last 391
_journal_paper_doi 10.1107/S0021889809008450
_journal_volume 42
_journal_year 2009
_chemical_formula_moiety 'C13 H18 O2'
_chemical_formula_structural 'C13 H18 O2'
_chemical_formula_sum 'C13 H18 O2'
_chemical_formula_weight 206.27
_chemical_name_common ibuprofen
_space_group_crystal_system monoclinic
_space_group_IT_number 14
_space_group_name_Hall '-P 2ybc'
_space_group_name_H-M_alt 'P 1 21/c 1'
_cell_angle_alpha 90
_cell_angle_beta 99.428(2)
_cell_angle_gamma 90
_cell_formula_units_Z 4
_cell_length_a 14.6712(7)
_cell_length_b 7.8893(3)
_cell_length_c 10.7288(3)
_cell_volume 1225.05(8)
_diffrn_radiation_monochromator 'double Si(111)'
_diffrn_radiation_wavelength 0.698291
_cod_data_source_file db5058.cif
_cod_data_source_block Ib_pure_Robust
_cod_depositor_comments
;
 Updating space group information.

 Antanas Vaitkus,
 2018-06-07

The following automatic conversions were performed:
'_space_group_crystal_system' value 'Monoclinic' changed to 'monoclinic'
according to '/home/saulius/struct/CIF-dictionaries/cif_core.dic'
dictionary named 'cif_core.dic' version 2.4.1 from 2010-06-29.

Automatic conversion script
Id: cif_fix_enum 1527 2010-12-29 10:47:43Z saulius 
;
_cod_database_code 2300213

loop_
_space_group_symop_id
_space_group_symop_operation_xyz
1 x,y,z
2 -x,y+1/2,-z+1/2
3 -x,-y,-z
4 x,-y+1/2,z+1/2

loop_
_atom_site_type_symbol
_atom_site_label
_atom_site_fract_x
_atom_site_fract_y
_atom_site_fract_z
_atom_site_occupancy
C C1a 0.6989512 0.6282304 1.074502 1
C C2a 0.6536238 0.4898314 1.010302 1
C C3a 0.6942048 0.4036372 0.9193772 1
C C4a 0.7801133 0.455842 0.8926531 1
C C5a 0.8254407 0.5942409 0.9568534 1
C C6a 0.7848597 0.6804351 1.047778 1
C C7a 0.6537107 0.7243214 1.175866 1
C C8a 0.5958338 0.6032499 1.247325 1
C C9a 0.580359 0.8498413 1.106156 1
C C10a 0.8253538 0.359751 0.7912888 1
C C11a 0.9035185 0.2389914 0.8551184 1
C C12a 0.9601648 0.1878381 0.7499304 1
C C13a 0.8633901 0.08874724 0.9236728 1
O O1a 0.6199415 0.9884732 1.094123 1
O O2a 0.4984967 0.8075848 1.061312 1
H H1a 0.5778305 1.042025 1.022162 1
H H7a 0.7025528 0.7857586 1.234822 1
H H8a 0.5386511 0.662902 1.26303 1
H H8b 0.5830854 0.4954438 1.198563 1
H H8c 0.6352104 0.5611073 1.326186 1
H H2a 0.5922418 0.4525308 1.029396 1
H H3a 0.6618182 0.3047503 0.8735057 1
H H5a 0.8868227 0.6315415 0.9377589 1
H H6a 0.8172463 0.779322 1.093649 1
H H10a 0.7764512 0.2990268 0.731943 1
H H10b 0.8621223 0.4411967 0.7481392 1
H H11a 0.9505383 0.3057864 0.9131039 1
H H12a 1.000633 0.2844639 0.7333265 1
H H12b 0.9950269 0.08092742 0.7749279 1
H H12c 0.9170201 0.1494623 0.673156 1
H H13a 0.9152507 0.02105587 0.9715601 1
H H13b 0.8195193 0.1335878 0.9778603 1
H H13c 0.82075 0.02039835 0.8607094 1

loop_
_atom_type_symbol
_atom_type_description
_atom_type_scat_dispersion_real
_atom_type_scat_dispersion_imag
_atom_type_scat_source
? ? ? ? ?
